data_7059382
loop_
_publ_author_name
'Tang, Jie'
'Yang, Hongwei'
'Xiong, Hualin'
'Hu, Wei'
'Lei, Caijin'
'Cheng, Guangbin'

_publ_section_title
;
 Combining the furoxanylhydrazone framework with various energetic
 functionalities to prepare new insensitive energetic materials with
 3D-cube layer stacking
;
_journal_issue 15
_journal_name_full 'New Journal of Chemistry'
_journal_page_first 5895
_journal_page_last 5902
_journal_paper_doi 10.1039/D0NJ00541J
_journal_volume 44
_journal_year 2020
_chemical_formula_moiety 'Cl, C6 H9 N8 O2'
_chemical_formula_sum 'C6 H9 Cl N8 O2'
_chemical_formula_weight 260.66
_space_group_crystal_system monoclinic
_space_group_IT_number 14
_space_group_name_Hall '-P 2yn'
_space_group_name_H-M_alt 'P 1 21/n 1'
_atom_sites_solution_hydrogens mixed
_atom_sites_solution_primary dual
_audit_creation_date 2020-03-04
_audit_creation_method
;
Olex2 1.2
(compiled 2018.05.29 svn.r3508 for OlexSys, GUI svn.r5506)
;
_audit_update_record
;
2020-03-04 deposited with the CCDC.	2020-03-10 downloaded from the CCDC.
;
_cell_angle_alpha 90
_cell_angle_beta 108.5760(10)
_cell_angle_gamma 90
_cell_formula_units_Z 4
_cell_length_a 6.8258(2)
_cell_length_b 23.6441(9)
_cell_length_c 7.0643(2)
_cell_measurement_reflns_used 4931
_cell_measurement_temperature 100
_cell_measurement_theta_max 27.493
_cell_measurement_theta_min 3.162
_cell_volume 1080.71(6)
_computing_cell_refinement 'SAINT V8.38A (?, 2016)'
_computing_data_collection 'Bruker APEX2'
_computing_data_reduction 'SAINT V8.38A (?, 2016)'
_computing_molecular_graphics 'Olex2 (Dolomanov et al., 2009)'
_computing_publication_material 'Olex2 (Dolomanov et al., 2009)'
_computing_structure_refinement 'ShelXL (Sheldrick, 2015)'
_computing_structure_solution 'ShelXT (Sheldrick, 2015)'
_diffrn_ambient_temperature 100.0
_diffrn_measured_fraction_theta_full 0.997
_diffrn_measured_fraction_theta_max 0.996
_diffrn_measurement_device_type 'Bruker SMART'
_diffrn_radiation_type MoK\a
_diffrn_radiation_wavelength 0.71073
_diffrn_reflns_av_R_equivalents 0.0609
_diffrn_reflns_av_unetI/netI 0.0485
_diffrn_reflns_Laue_measured_fraction_full 0.997
_diffrn_reflns_Laue_measured_fraction_max 0.996
_diffrn_reflns_limit_h_max 8
_diffrn_reflns_limit_h_min -8
_diffrn_reflns_limit_k_max 30
_diffrn_reflns_limit_k_min -30
_diffrn_reflns_limit_l_max 9
_diffrn_reflns_limit_l_min -9
_diffrn_reflns_number 12802
_diffrn_reflns_point_group_measured_fraction_full 0.997
_diffrn_reflns_point_group_measured_fraction_max 0.996
_diffrn_reflns_theta_full 25.242
_diffrn_reflns_theta_max 27.501
_diffrn_reflns_theta_min 3.162
_exptl_absorpt_coefficient_mu 0.361
_exptl_absorpt_correction_T_max 0.7456
_exptl_absorpt_correction_T_min 0.6527
_exptl_absorpt_correction_type multi-scan
_exptl_absorpt_process_details
'SADABS-2016/2 (Bruker,2016/2) was used for absorption correction. wR2(int) was 0.1181 before and 0.0657 after correction. The Ratio of minimum to maximum transmission is 0.8754. The \l/2 correction factor is Not present.'
_exptl_crystal_colour colourless
_exptl_crystal_colour_primary colourless
_exptl_crystal_density_diffrn 1.602
_exptl_crystal_description block
_exptl_crystal_F_000 536
_exptl_crystal_size_max 0.28
_exptl_crystal_size_mid 0.15
_exptl_crystal_size_min 0.12
_refine_diff_density_max 0.329
_refine_diff_density_min -0.410
_refine_diff_density_rms 0.074
_refine_ls_extinction_method none
_refine_ls_goodness_of_fit_ref 1.169
_refine_ls_hydrogen_treatment mixed
_refine_ls_matrix_type full
_refine_ls_number_parameters 163
_refine_ls_number_reflns 2473
_refine_ls_number_restraints 2
_refine_ls_restrained_S_all 1.169
_refine_ls_R_factor_all 0.0715
_refine_ls_R_factor_gt 0.0524
_refine_ls_shift/su_max 0.000
_refine_ls_shift/su_mean 0.000
_refine_ls_structure_factor_coef Fsqd
_refine_ls_weighting_details 'w=1/[\s^2^(Fo^2^)+(0.0142P)^2^+1.4562P] where P=(Fo^2^+2Fc^2^)/3'
_refine_ls_weighting_scheme calc
_refine_ls_wR_factor_gt 0.0908
_refine_ls_wR_factor_ref 0.0976
_reflns_Friedel_coverage 0.000
_reflns_number_gt 2018
_reflns_number_total 2473
_reflns_threshold_expression 'I > 2\s(I)'
_cod_data_source_file d0nj00541j2.cif
_cod_data_source_block 22019312_0m
_cod_depositor_comments
;Adding full bibliography for 7059382--7059386.cif.

 Adding full bibliography for 7059382--7059386.cif.
;
_cod_database_code 7059382
_shelx_shelxl_version_number 2018/3
_shelx_space_group_comment
;
The symmetry employed for this shelxl refinement is uniquely defined
by the following loop, which should always be used as a source of
symmetry information in preference to the above space-group names.
They are only intended as comments.
;
_shelx_estimated_absorpt_t_max 0.958
_shelx_estimated_absorpt_t_min 0.906
_olex2_refinement_description
;
1. Fixed Uiso
 At 1.2 times of:
  All C(H) groups, All N(H) groups
 At 1.5 times of:
  All C(H,H,H) groups
2. Restrained distances
 N6-H6B = N6-H6A
 0.86 with sigma of 0.02
3.a Aromatic/amide H refined with riding coordinates:
 N7(H7), N4(H4), C4(H4A), C6(H6)
3.b Idealised Me refined as rotating group:
 C2(H2A,H2B,H2C)
;
_olex2_submission_special_instructions 'No special instructions were received'

loop_
_space_group_symop_operation_xyz
'x, y, z'
'-x+1/2, y+1/2, -z+1/2'
'-x, -y, -z'
'x-1/2, -y-1/2, z-1/2'

loop_
_atom_site_label
_atom_site_type_symbol
_atom_site_fract_x
_atom_site_fract_y
_atom_site_fract_z
_atom_site_U_iso_or_equiv
_atom_site_adp_type
_atom_site_occupancy
_atom_site_site_symmetry_order
_atom_site_calc_flag
_atom_site_refinement_flags_posn
_atom_site_refinement_flags_adp
_atom_site_refinement_flags_occupancy
_atom_site_disorder_assembly
_atom_site_disorder_group
Cl1 Cl 0.22017(9) 0.43157(3) 0.99363(8) 0.01586(15) Uani 1 1 d . . . . .
O2 O 0.8952(3) 0.30879(8) 0.6858(3) 0.0198(4) Uani 1 1 d . . . . .
O1 O 0.9385(3) 0.29026(8) 1.0157(3) 0.0253(4) Uani 1 1 d . . . . .
N7 N -0.0686(3) 0.43702(9) 0.5706(3) 0.0149(4) Uani 1 1 d . . . . .
H7 H 0.029440 0.429535 0.683392 0.018 Uiso 1 1 calc R . . . .
N5 N -0.2387(3) 0.44130(8) 0.2588(3) 0.0141(4) Uani 1 1 d . . . . .
N3 N 0.2388(3) 0.36923(8) 0.4934(3) 0.0140(4) Uani 1 1 d . . . . .
N4 N 0.0668(3) 0.38721(9) 0.3427(3) 0.0158(4) Uani 1 1 d . . . . .
H4 H 0.046811 0.377488 0.217666 0.019 Uiso 1 1 calc R . . . .
N6 N -0.2857(3) 0.43141(10) 0.0519(3) 0.0171(4) Uani 1 1 d D . . . .
N8 N -0.2445(3) 0.46845(9) 0.5554(3) 0.0181(5) Uani 1 1 d . . . . .
N2 N 0.7325(3) 0.32343(9) 0.5211(3) 0.0175(5) Uani 1 1 d . . . . .
N1 N 0.8134(3) 0.30305(9) 0.8516(3) 0.0170(4) Uani 1 1 d . . . . .
C4 C 0.3753(4) 0.34493(10) 0.4332(3) 0.0146(5) Uani 1 1 d . . . . .
H4A H 0.350910 0.338881 0.294604 0.018 Uiso 1 1 calc R . . . .
C3 C 0.5683(4) 0.32659(10) 0.5785(4) 0.0138(5) Uani 1 1 d . . . . .
C5 C -0.0683(4) 0.41982(10) 0.3925(3) 0.0135(5) Uani 1 1 d . . . . .
C6 C -0.3421(4) 0.47065(10) 0.3652(4) 0.0163(5) Uani 1 1 d . . . . .
H6 H -0.468855 0.490084 0.306918 0.020 Uiso 1 1 calc R . . . .
C1 C 0.6132(4) 0.31291(10) 0.7838(4) 0.0146(5) Uani 1 1 d . . . . .
C2 C 0.4801(4) 0.30359(12) 0.9107(4) 0.0215(6) Uani 1 1 d . . . . .
H2A H 0.407106 0.267488 0.875001 0.032 Uiso 1 1 calc GR . . . .
H2B H 0.379299 0.334389 0.889528 0.032 Uiso 1 1 calc GR . . . .
H2C H 0.565841 0.302739 1.051385 0.032 Uiso 1 1 calc GR . . . .
H6A H -0.420(3) 0.4275(11) 0.009(4) 0.018(7) Uiso 1 1 d D . . . .
H6B H -0.251(5) 0.4626(10) 0.002(4) 0.033(9) Uiso 1 1 d D . . . .

loop_
_atom_site_aniso_label
_atom_site_aniso_U_11
_atom_site_aniso_U_22
_atom_site_aniso_U_33
_atom_site_aniso_U_23
_atom_site_aniso_U_13
_atom_site_aniso_U_12
Cl1 0.0139(3) 0.0210(3) 0.0124(3) 0.0002(2) 0.0038(2) -0.0003(2)
O2 0.0138(9) 0.0235(10) 0.0228(9) 0.0033(8) 0.0068(7) 0.0044(7)
O1 0.0248(10) 0.0253(11) 0.0201(9) 0.0048(8) -0.0010(8) 0.0091(8)
N7 0.0115(9) 0.0170(11) 0.0147(10) -0.0006(8) 0.0020(8) 0.0020(8)
N5 0.0127(10) 0.0163(11) 0.0121(9) -0.0001(8) 0.0024(8) -0.0002(8)
N3 0.0123(10) 0.0152(10) 0.0134(9) 0.0010(8) 0.0024(8) -0.0004(8)
N4 0.0133(10) 0.0236(12) 0.0094(9) -0.0004(8) 0.0020(8) 0.0026(9)
N6 0.0151(10) 0.0236(12) 0.0111(10) -0.0010(9) 0.0020(8) -0.0012(10)
N8 0.0163(11) 0.0181(11) 0.0186(11) -0.0027(9) 0.0040(9) 0.0018(9)
N2 0.0153(10) 0.0162(11) 0.0198(11) 0.0026(8) 0.0040(9) 0.0042(8)
N1 0.0204(11) 0.0135(11) 0.0181(11) 0.0004(8) 0.0073(9) 0.0035(9)
C4 0.0156(12) 0.0170(13) 0.0120(11) 0.0004(9) 0.0055(10) -0.0019(10)
C3 0.0151(12) 0.0108(12) 0.0176(12) -0.0011(9) 0.0082(10) -0.0005(10)
C5 0.0132(11) 0.0138(12) 0.0137(11) 0.0005(9) 0.0042(9) -0.0027(9)
C6 0.0128(12) 0.0164(13) 0.0183(12) -0.0021(10) 0.0028(10) 0.0007(10)
C1 0.0179(12) 0.0099(12) 0.0169(12) -0.0008(9) 0.0069(10) 0.0014(10)
C2 0.0251(14) 0.0229(14) 0.0195(13) 0.0044(11) 0.0114(11) 0.0027(11)

loop_
_atom_type_symbol
_atom_type_description
_atom_type_scat_dispersion_real
_atom_type_scat_dispersion_imag
_atom_type_scat_source
C C 0.0033 0.0016 'International Tables Vol C Tables 4.2.6.8 and 6.1.1.4'
H H 0.0000 0.0000 'International Tables Vol C Tables 4.2.6.8 and 6.1.1.4'
Cl Cl 0.1484 0.1585 'International Tables Vol C Tables 4.2.6.8 and 6.1.1.4'
N N 0.0061 0.0033 'International Tables Vol C Tables 4.2.6.8 and 6.1.1.4'
O O 0.0106 0.0060 'International Tables Vol C Tables 4.2.6.8 and 6.1.1.4'

loop_
_geom_angle_atom_site_label_1
_geom_angle_atom_site_label_2
_geom_angle_atom_site_label_3
_geom_angle
_geom_angle_site_symmetry_1
_geom_angle_site_symmetry_3
_geom_angle_publ_flag
N2 O2 N1 106.93(16) . . ?
N8 N7 H7 124.6 . . ?
C5 N7 H7 124.6 . . ?
C5 N7 N8 110.77(19) . . ?
C5 N5 N6 121.7(2) . . ?
C5 N5 C6 106.72(19) . . ?
C6 N5 N6 131.6(2) . . ?
C4 N3 N4 114.43(19) . . ?
N3 N4 H4 121.1 . . ?
C5 N4 N3 117.73(19) . . ?
C5 N4 H4 121.1 . . ?
N5 N6 H6A 104.2(18) . . ?
N5 N6 H6B 106(2) . . ?
H6A N6 H6B 110(3) . . ?
C6 N8 N7 104.4(2) . . ?
C3 N2 O2 107.03(19) . . ?
O1 N1 O2 116.68(19) . . ?
O1 N1 C1 135.2(2) . . ?
C1 N1 O2 108.07(18) . . ?
N3 C4 H4A 120.3 . . ?
N3 C4 C3 119.4(2) . . ?
C3 C4 H4A 120.3 . . ?
N2 C3 C4 118.0(2) . . ?
N2 C3 C1 112.1(2) . . ?
C1 C3 C4 129.8(2) . . ?
N7 C5 N5 106.8(2) . . ?
N7 C5 N4 129.8(2) . . ?
N4 C5 N5 123.4(2) . . ?
N5 C6 H6 124.3 . . ?
N8 C6 N5 111.3(2) . . ?
N8 C6 H6 124.3 . . ?
N1 C1 C3 105.9(2) . . ?
N1 C1 C2 121.2(2) . . ?
C3 C1 C2 132.6(2) . . ?
C1 C2 H2A 109.5 . . ?
C1 C2 H2B 109.5 . . ?
C1 C2 H2C 109.5 . . ?
H2A C2 H2B 109.5 . . ?
H2A C2 H2C 109.5 . . ?
H2B C2 H2C 109.5 . . ?

loop_
_geom_bond_atom_site_label_1
_geom_bond_atom_site_label_2
_geom_bond_distance
_geom_bond_site_symmetry_2
_geom_bond_publ_flag
O2 N2 1.373(3) . ?
O2 N1 1.456(3) . ?
O1 N1 1.238(3) . ?
N7 H7 0.8800 . ?
N7 N8 1.387(3) . ?
N7 C5 1.323(3) . ?
N5 N6 1.413(3) . ?
N5 C5 1.343(3) . ?
N5 C6 1.372(3) . ?
N3 N4 1.377(3) . ?
N3 C4 1.278(3) . ?
N4 H4 0.8800 . ?
N4 C5 1.333(3) . ?
N6 H6A 0.876(17) . ?
N6 H6B 0.883(18) . ?
N8 C6 1.297(3) . ?
N2 C3 1.310(3) . ?
N1 C1 1.317(3) . ?
C4 H4A 0.9500 . ?
C4 C3 1.455(3) . ?
C3 C1 1.421(3) . ?
C6 H6 0.9500 . ?
C1 C2 1.482(3) . ?
C2 H2A 0.9800 . ?
C2 H2B 0.9800 . ?
C2 H2C 0.9800 . ?
